data_7242796
loop_
_publ_author_name
'Ni, Jian-Ling'
'Liang, Yu'
'Shao, Juan-Juan'
'Li, Jun-Feng'
'Zhou, Ze-Yu'
'Wang, Fang-Ming'
'Chen, Li-Zhuang'

_publ_section_title
;
 Selective fluorescent sensing of LMOFs constructed from
 tri(4-pyridylphenyl)amine ligand
;
_journal_issue 28
_journal_name_full 'RSC Advances'
_journal_page_first 16989
_journal_page_last 16995
_journal_paper_doi 10.1039/D1RA00726B
_journal_volume 11
_journal_year 2021
_chemical_formula_moiety 'C61 H40 N4 O8 Zn2'
_chemical_formula_sum 'C61 H40 N4 O8 Zn2'
_chemical_formula_weight 1087.71
_space_group_crystal_system monoclinic
_space_group_IT_number 14
_space_group_name_Hall '-P 2ybc'
_space_group_name_H-M_alt 'P 1 21/c 1'
_atom_sites_solution_hydrogens geom
_audit_creation_date 2016-10-28
_audit_creation_method
;
Olex2 1.2
(compiled 2016.02.19 svn.r3266 for OlexSys, GUI svn.r5155)
;
_audit_update_record
;
2018-07-18 deposited with the CCDC.	2021-04-26 downloaded from the CCDC.
;
_cell_angle_alpha 90
_cell_angle_beta 97.818(8)
_cell_angle_gamma 90
_cell_formula_units_Z 4
_cell_length_a 8.040(5)
_cell_length_b 27.239(17)
_cell_length_c 25.707(16)
_cell_measurement_reflns_used 9793
_cell_measurement_temperature 296
_cell_measurement_theta_max 26.329
_cell_measurement_theta_min 2.189
_cell_volume 5578(6)
_computing_molecular_graphics 'Olex2 (Dolomanov et al., 2009)'
_computing_publication_material 'Olex2 (Dolomanov et al., 2009)'
_computing_structure_refinement 'ShelXL (Sheldrick, 2015)'
_diffrn_ambient_temperature 296.15
_diffrn_detector 'CCD area detector'
_diffrn_detector_area_resol_mean 5.6
_diffrn_detector_type 'Bruker SMART CCD 6000 area detector'
_diffrn_measured_fraction_theta_full 0.999
_diffrn_measured_fraction_theta_max 0.991
_diffrn_measurement_device 'three-circle diffractometer'
_diffrn_measurement_device_type 'CCD Area Detector'
_diffrn_measurement_method '\w scans'
_diffrn_radiation_monochromator graphite
_diffrn_radiation_probe x-ray
_diffrn_radiation_type MoK\a
_diffrn_radiation_wavelength 0.71073
_diffrn_reflns_av_R_equivalents 0.0634
_diffrn_reflns_av_unetI/netI 0.0521
_diffrn_reflns_Laue_measured_fraction_full 0.999
_diffrn_reflns_Laue_measured_fraction_max 0.991
_diffrn_reflns_limit_h_max 10
_diffrn_reflns_limit_h_min -10
_diffrn_reflns_limit_k_max 34
_diffrn_reflns_limit_k_min -34
_diffrn_reflns_limit_l_max 33
_diffrn_reflns_limit_l_min -29
_diffrn_reflns_number 76224
_diffrn_reflns_point_group_measured_fraction_full 0.999
_diffrn_reflns_point_group_measured_fraction_max 0.991
_diffrn_reflns_theta_full 25.242
_diffrn_reflns_theta_max 27.455
_diffrn_reflns_theta_min 1.696
_diffrn_source 'sealed X-ray tube'
_diffrn_source_target Mo
_exptl_absorpt_coefficient_mu 0.917
_exptl_absorpt_correction_T_max 0.955
_exptl_absorpt_correction_T_min 0.916
_exptl_absorpt_correction_type multi-scan
_exptl_absorpt_process_details 'SADABS 2014/5'
_exptl_crystal_colour colourless
_exptl_crystal_colour_primary colourless
_exptl_crystal_density_diffrn 1.295
_exptl_crystal_description block
_exptl_crystal_F_000 2232
_exptl_crystal_size_max 0.21
_exptl_crystal_size_mid 0.16
_exptl_crystal_size_min 0.1
_refine_diff_density_max 0.636
_refine_diff_density_min -0.827
_refine_diff_density_rms 0.091
_refine_ls_extinction_method none
_refine_ls_goodness_of_fit_ref 1.122
_refine_ls_hydrogen_treatment constr
_refine_ls_matrix_type full
_refine_ls_number_parameters 676
_refine_ls_number_reflns 12649
_refine_ls_number_restraints 0
_refine_ls_restrained_S_all 1.122
_refine_ls_R_factor_all 0.0910
_refine_ls_R_factor_gt 0.0677
_refine_ls_shift/su_max 0.001
_refine_ls_shift/su_mean 0.000
_refine_ls_structure_factor_coef Fsqd
_refine_ls_weighting_details 'w=1/[\s^2^(Fo^2^)+(0.0635P)^2^+11.5216P] where P=(Fo^2^+2Fc^2^)/3'
_refine_ls_weighting_scheme calc
_refine_ls_wR_factor_gt 0.1597
_refine_ls_wR_factor_ref 0.1700
_reflns_Friedel_coverage 0.000
_reflns_number_gt 9851
_reflns_number_total 12649
_reflns_threshold_expression 'I > 2\s(I)'
_cod_data_source_file d1ra00726b2.cif
_cod_data_source_block zzy_4_bpdc_293k_0m_sq
_cod_original_cell_volume 5577(6)
_cod_database_code 7242796
_shelx_space_group_comment
;
The symmetry employed for this shelxl refinement is uniquely defined
by the following loop, which should always be used as a source of
symmetry information in preference to the above space-group names.
They are only intended as comments.
;
_olex2_refinement_description
;
1. Fixed Uiso
 At 1.2 times of:
  All C(H) groups
2.a Aromatic/amide H refined with riding coordinates:
 C1AA(H1AA), C18(H18), C20(H20), C28(H28), C35(H35), C36(H36), C37(H37),
 C38(H38), C42(H42), C43(H43), C44(H44), C45(H45), C47(H47), C49(H49), C52(H52),
  C54(H54), C55(H55), C57(H57), C58(H58), C60(H60), C61(H61), C63(H63),
 C64(H64), C66(H66), C68(H68), C70(H70), C71(H71), C72(H72), C73(H73), C76(H76),
  C77(H77), C81(H81), C84(H84), C86(H86), C9(H9), C11(H11), C12(H12), C13(H13),
 C7(H7), C8(H8)
;
_shelx_shelxl_version_number 2014/7
_olex2_submission_special_instructions 'No special instructions were received'

loop_
_space_group_symop_operation_xyz
'x, y, z'
'-x, y+1/2, -z+1/2'
'-x, -y, -z'
'x, -y-1/2, z-1/2'

loop_
_atom_site_label
_atom_site_type_symbol
_atom_site_fract_x
_atom_site_fract_y
_atom_site_fract_z
_atom_site_U_iso_or_equiv
_atom_site_adp_type
_atom_site_occupancy
_atom_site_site_symmetry_order
_atom_site_calc_flag
_atom_site_refinement_flags_posn
_atom_site_refinement_flags_adp
_atom_site_refinement_flags_occupancy
_atom_site_disorder_assembly
_atom_site_disorder_group
Zn1 Zn 0.38417(5) 0.46807(2) 0.02357(2) 0.02522(12) Uani 1 1 d . . . . .
Zn2 Zn -0.74461(6) 0.89528(2) 0.05584(2) 0.03170(13) Uani 1 1 d . . . . .
O1 O 0.2896(4) 0.53536(11) 0.02763(13) 0.0451(8) Uani 1 1 d . . . . .
N2 N 0.2310(4) 0.42936(12) 0.06337(13) 0.0303(7) Uani 1 1 d . . . . .
O0AA O 0.2695(4) 0.46236(13) -0.05245(11) 0.0474(8) Uani 1 1 d . . . . .
O3AA O -0.5798(4) 0.84394(11) 0.07206(12) 0.0437(7) Uani 1 1 d . . . . .
O6 O -0.4522(5) 0.89006(11) 0.02108(13) 0.0533(9) Uani 1 1 d . . . . .
C10 C 0.0077(5) 0.37034(15) 0.10891(16) 0.0333(9) Uani 1 1 d . . . . .
N0AA N -0.4570(5) 0.24936(13) 0.19367(15) 0.0439(9) Uani 1 1 d . . . . .
C1AA C -0.0439(5) 0.64670(15) 0.03848(17) 0.0362(9) Uani 1 1 d . . . . .
H1AA H -0.1500 0.6398 0.0472 0.043 Uiso 1 1 calc R . . . .
C15 C -0.1123(5) 0.33919(15) 0.13069(16) 0.0349(9) Uani 1 1 d . . . . .
C17 C 0.2215(5) 0.61812(14) 0.02116(16) 0.0326(8) Uani 1 1 d . . . . .
C18 C -0.0314(5) 0.41817(15) 0.09292(18) 0.0388(10) Uani 1 1 d . . . . .
H18 H -0.1355 0.4313 0.0972 0.047 Uiso 1 1 calc R . . . .
C19 C 0.3232(5) 0.48355(15) -0.08929(15) 0.0331(9) Uani 1 1 d . . . . .
C20 C 0.0810(5) 0.44588(15) 0.07120(17) 0.0369(9) Uani 1 1 d . . . . .
H20 H 0.0518 0.4779 0.0613 0.044 Uiso 1 1 calc R . . . .
C21 C -0.4667(5) 0.85176(16) 0.04364(16) 0.0366(9) Uani 1 1 d . . . . .
C22 C -0.3488(5) 0.81039(15) 0.03834(17) 0.0374(9) Uani 1 1 d . . . . .
C24 C -0.5599(5) 0.26775(15) 0.22968(16) 0.0374(9) Uani 1 1 d . . . . .
C25 C 0.2443(5) 0.47080(16) -0.14331(16) 0.0364(9) Uani 1 1 d . . . . .
C26 C -0.3417(5) 0.27948(15) 0.17347(16) 0.0359(9) Uani 1 1 d . . . . .
C27 C -0.5309(6) 0.10475(16) 0.14130(17) 0.0404(10) Uani 1 1 d . . . . .
C28 C 0.0674(5) 0.60963(15) 0.03612(17) 0.0351(9) Uani 1 1 d . . . . .
H28 H 0.0383 0.5779 0.0448 0.042 Uiso 1 1 calc R . . . .
C29 C -0.1233(5) 0.73471(15) 0.03064(18) 0.0398(10) Uani 1 1 d . . . . .
C30 C 0.3336(5) 0.57664(15) 0.01377(15) 0.0316(8) Uani 1 1 d . . . . .
C31 C -0.0019(5) 0.69485(15) 0.02809(17) 0.0373(9) Uani 1 1 d . . . . .
C32 C -0.4797(5) 0.20052(15) 0.17581(17) 0.0389(10) Uani 1 1 d . . . . .
C33 C -0.7652(6) 0.30630(18) 0.29763(18) 0.0444(11) Uani 1 1 d . . . . .
C35 C -1.1140(6) 0.32436(17) 0.37685(19) 0.0456(11) Uani 1 1 d . . . . .
H35 H -1.2052 0.3065 0.3854 0.055 Uiso 1 1 calc R . . . .
C36 C 0.1650(6) 0.35440(17) 0.1011(2) 0.0477(12) Uani 1 1 d . . . . .
H36 H 0.1997 0.3229 0.1114 0.057 Uiso 1 1 calc R . . . .
C37 C -0.9581(6) 0.39302(16) 0.38445(19) 0.0442(11) Uani 1 1 d . . . . .
H37 H -0.9383 0.4245 0.3978 0.053 Uiso 1 1 calc R . . . .
C38 C -0.2148(6) 0.81612(16) 0.01163(19) 0.0438(11) Uani 1 1 d . . . . .
H38 H -0.1987 0.8461 -0.0044 0.053 Uiso 1 1 calc R . . . .
C39 C -0.8763(6) 0.32828(17) 0.33224(17) 0.0432(10) Uani 1 1 d . . . . .
C41 C 0.0437(6) 0.42985(17) -0.29893(17) 0.0450(11) Uani 1 1 d . . . . .
C42 C -1.0146(6) 0.30290(18) 0.34507(19) 0.0493(12) Uani 1 1 d . . . . .
H42 H -1.0386 0.2715 0.3320 0.059 Uiso 1 1 calc R . . . .
C43 C 0.2696(5) 0.38419(17) 0.07866(19) 0.0445(11) Uani 1 1 d . . . . .
H43 H 0.3745 0.3721 0.0738 0.053 Uiso 1 1 calc R . . . .
C44 C -0.4940(8) 0.18918(18) 0.12413(19) 0.0583(14) Uani 1 1 d . . . . .
H44 H -0.4870 0.2140 0.0997 0.070 Uiso 1 1 calc R . . . .
C45 C -0.7260(6) 0.2563(2) 0.2240(2) 0.0574(14) Uani 1 1 d . . . . .
H45 H -0.7711 0.2358 0.1968 0.069 Uiso 1 1 calc R . . . .
C46 C -0.5700(6) 0.05456(16) 0.12268(17) 0.0409(10) Uani 1 1 d . . . . .
C47 C 0.2758(7) 0.49827(18) -0.18520(18) 0.0511(12) Uani 1 1 d . . . . .
H47 H 0.3445 0.5258 -0.1796 0.061 Uiso 1 1 calc R . . . .
C48 C 0.1102(6) 0.44467(17) -0.24468(17) 0.0460(11) Uani 1 1 d . . . . .
C49 C -0.2538(6) 0.35825(17) 0.1486(2) 0.0553(14) Uani 1 1 d . . . . .
H49 H -0.2729 0.3919 0.1466 0.066 Uiso 1 1 calc R . . . .
C52 C 0.1461(7) 0.4299(2) -0.15259(17) 0.0552(14) Uani 1 1 d . . . . .
H52 H 0.1221 0.4109 -0.1245 0.066 Uiso 1 1 calc R . . . .
C54 C -0.5956(6) 0.31674(19) 0.30323(19) 0.0488(12) Uani 1 1 d . . . . .
H54 H -0.5498 0.3376 0.3301 0.059 Uiso 1 1 calc R . . . .
C55 C 0.1556(6) 0.70311(16) 0.0146(2) 0.0470(12) Uani 1 1 d . . . . .
H55 H 0.1882 0.7351 0.0082 0.056 Uiso 1 1 calc R . . . .
C57 C -0.1043(6) 0.77899(16) 0.00789(19) 0.0448(11) Uani 1 1 d . . . . .
H57 H -0.0140 0.7840 -0.0106 0.054 Uiso 1 1 calc R . . . .
C58 C -0.3658(6) 0.32878(18) 0.1691(2) 0.0540(13) Uani 1 1 d . . . . .
H58 H -0.4605 0.3427 0.1802 0.065 Uiso 1 1 calc R . . . .
C60 C 0.2649(5) 0.66559(16) 0.01034(19) 0.0420(10) Uani 1 1 d . . . . .
H60 H 0.3693 0.6720 0.0001 0.050 Uiso 1 1 calc R . . . .
C61 C -0.8493(6) 0.37430(18) 0.3535(2) 0.0496(12) Uani 1 1 d . . . . .
H61 H -0.7570 0.3926 0.3467 0.060 Uiso 1 1 calc R . . . .
C63 C -0.0939(6) 0.28969(17) 0.1337(2) 0.0579(15) Uani 1 1 d . . . . .
H63 H -0.0022 0.2753 0.1212 0.069 Uiso 1 1 calc R . . . .
C64 C -0.5185(8) 0.14198(17) 0.10740(19) 0.0560(14) Uani 1 1 d . . . . .
H64 H -0.5269 0.1352 0.0717 0.067 Uiso 1 1 calc R . . . .
C66 C -0.8274(6) 0.2748(2) 0.2579(2) 0.0608(15) Uani 1 1 d . . . . .
H66 H -0.9400 0.2658 0.2540 0.073 Uiso 1 1 calc R . . . .
C68 C 0.0831(7) 0.4166(2) -0.20237(19) 0.0605(15) Uani 1 1 d . . . . .
H68 H 0.0204 0.3879 -0.2078 0.073 Uiso 1 1 calc R . . . .
C70 C -0.2051(6) 0.26035(17) 0.1544(2) 0.0569(14) Uani 1 1 d . . . . .
H70 H -0.1877 0.2266 0.1557 0.068 Uiso 1 1 calc R . . . .
C71 C -0.4946(6) 0.29734(19) 0.27045(18) 0.0480(12) Uani 1 1 d . . . . .
H71 H -0.3802 0.3042 0.2757 0.058 Uiso 1 1 calc R . . . .
C72 C -0.2566(7) 0.72900(18) 0.0591(3) 0.0709(19) Uani 1 1 d . . . . .
H72 H -0.2698 0.6996 0.0764 0.085 Uiso 1 1 calc R . . . .
C73 C 0.0369(7) 0.38133(18) -0.31316(19) 0.0537(13) Uani 1 1 d . . . . .
H73 H 0.0707 0.3575 -0.2880 0.064 Uiso 1 1 calc R . . . .
C76 C -0.0090(9) 0.4639(2) -0.33662(19) 0.0690(17) Uani 1 1 d . . . . .
H76 H -0.0063 0.4970 -0.3278 0.083 Uiso 1 1 calc R . . . .
C77 C 0.2085(7) 0.48619(19) -0.23516(18) 0.0563(14) Uani 1 1 d . . . . .
H77 H 0.2289 0.5061 -0.2630 0.068 Uiso 1 1 calc R . . . .
C81 C -0.3686(7) 0.76625(18) 0.0620(3) 0.0688(18) Uani 1 1 d . . . . .
H81 H -0.4594 0.7615 0.0803 0.083 Uiso 1 1 calc R . . . .
C84 C -0.5171(9) 0.11608(18) 0.1933(2) 0.0652(16) Uani 1 1 d . . . . .
H84 H -0.5268 0.0913 0.2176 0.078 Uiso 1 1 calc R . . . .
C86 C -0.4894(8) 0.16303(19) 0.2106(2) 0.0650(16) Uani 1 1 d . . . . .
H86 H -0.4769 0.1696 0.2464 0.078 Uiso 1 1 calc R . . . .
C9 C -0.6033(8) -0.03112(17) 0.1351(2) 0.0586(14) Uani 1 1 d . . . . .
H9 H -0.5905 -0.0577 0.1580 0.070 Uiso 1 1 calc R . . . .
C11 C -0.5516(8) 0.01422(18) 0.1541(2) 0.0627(15) Uani 1 1 d . . . . .
H11 H -0.5034 0.0174 0.1889 0.075 Uiso 1 1 calc R . . . .
C12 C -0.6381(10) 0.0459(2) 0.0718(2) 0.078(2) Uani 1 1 d . . . . .
H12 H -0.6522 0.0717 0.0479 0.093 Uiso 1 1 calc R . . . .
C13 C -0.6852(10) -0.0002(2) 0.0558(2) 0.082(2) Uani 1 1 d . . . . .
H13 H -0.7315 -0.0047 0.0210 0.098 Uiso 1 1 calc R . . . .
N2AA N -0.6688(5) -0.03888(12) 0.08708(14) 0.0396(8) Uani 1 1 d . . . . .
N4 N -1.0901(4) 0.36907(13) 0.39662(13) 0.0352(8) Uani 1 1 d . . . . .
O4AA O 0.4374(4) 0.51410(12) -0.08550(12) 0.0455(8) Uani 1 1 d . . . . .
C5 C -0.0705(6) 0.40144(17) -0.40078(17) 0.0418(10) Uani 1 1 d . . . . .
C7 C -0.0189(7) 0.36732(18) -0.36364(19) 0.0515(12) Uani 1 1 d . . . . .
H7 H -0.0213 0.3342 -0.3725 0.062 Uiso 1 1 calc R . . . .
C8 C -0.0656(8) 0.4501(2) -0.3872(2) 0.0651(16) Uani 1 1 d . . . . .
H8 H -0.1009 0.4738 -0.4123 0.078 Uiso 1 1 calc R . . . .
O3 O -0.1685(5) 0.34260(14) -0.46420(14) 0.0620(10) Uani 1 1 d . . . . .
C4 C -0.1324(6) 0.38505(18) -0.45535(17) 0.0421(10) Uani 1 1 d . . . . .
O2 O -0.1438(5) 0.41802(14) -0.48976(12) 0.0564(9) Uani 1 1 d . . . . .
O1AA O 0.4631(4) 0.58525(11) -0.00561(14) 0.0475(8) Uani 1 1 d . . . . .

loop_
_atom_site_aniso_label
_atom_site_aniso_U_11
_atom_site_aniso_U_22
_atom_site_aniso_U_33
_atom_site_aniso_U_23
_atom_site_aniso_U_13
_atom_site_aniso_U_12
Zn1 0.0229(2) 0.0266(2) 0.0266(2) 0.00104(17) 0.00481(16) -0.00146(17)
Zn2 0.0437(3) 0.0257(2) 0.0266(2) 0.00382(18) 0.00793(19) 0.00480(19)
O1 0.0509(19) 0.0304(16) 0.058(2) 0.0062(14) 0.0202(15) 0.0113(14)
N2 0.0260(16) 0.0315(17) 0.0342(17) 0.0062(14) 0.0072(13) -0.0027(13)
O0AA 0.0509(19) 0.061(2) 0.0278(15) -0.0002(14) -0.0023(13) -0.0165(16)
O3AA 0.0489(18) 0.0430(17) 0.0429(17) 0.0114(14) 0.0201(14) 0.0173(14)
O6 0.075(2) 0.0363(18) 0.054(2) 0.0187(15) 0.0293(18) 0.0215(16)
C10 0.034(2) 0.030(2) 0.038(2) 0.0029(17) 0.0117(17) -0.0032(16)
N0AA 0.052(2) 0.0330(19) 0.053(2) -0.0132(17) 0.0310(18) -0.0169(16)
C1AA 0.035(2) 0.032(2) 0.045(2) 0.0023(18) 0.0163(18) 0.0042(17)
C15 0.037(2) 0.032(2) 0.038(2) 0.0052(17) 0.0122(17) -0.0046(17)
C17 0.031(2) 0.029(2) 0.037(2) -0.0048(16) 0.0057(16) 0.0044(16)
C18 0.032(2) 0.033(2) 0.055(3) 0.0074(19) 0.0171(19) 0.0025(17)
C19 0.033(2) 0.034(2) 0.030(2) -0.0042(17) -0.0029(16) 0.0040(17)
C20 0.040(2) 0.030(2) 0.044(2) 0.0052(18) 0.0153(19) 0.0021(17)
C21 0.041(2) 0.037(2) 0.032(2) -0.0003(18) 0.0062(18) 0.0100(18)
C22 0.043(2) 0.033(2) 0.038(2) 0.0016(18) 0.0111(18) 0.0078(18)
C24 0.043(2) 0.035(2) 0.038(2) -0.0069(18) 0.0183(18) -0.0110(18)
C25 0.038(2) 0.039(2) 0.030(2) -0.0034(17) -0.0037(17) -0.0033(18)
C26 0.042(2) 0.030(2) 0.039(2) -0.0059(17) 0.0184(18) -0.0110(17)
C27 0.052(3) 0.033(2) 0.038(2) -0.0022(18) 0.012(2) -0.0080(19)
C28 0.036(2) 0.026(2) 0.044(2) 0.0027(17) 0.0099(18) 0.0043(16)
C29 0.039(2) 0.031(2) 0.052(3) -0.0031(19) 0.018(2) 0.0039(18)
C30 0.0291(19) 0.035(2) 0.0292(19) -0.0025(16) -0.0017(15) 0.0023(16)
C31 0.040(2) 0.027(2) 0.047(2) -0.0029(18) 0.0125(19) 0.0037(17)
C32 0.046(2) 0.032(2) 0.044(2) -0.0097(18) 0.024(2) -0.0125(18)
C33 0.042(2) 0.053(3) 0.041(2) -0.014(2) 0.018(2) -0.012(2)
C35 0.049(3) 0.042(3) 0.050(3) -0.013(2) 0.023(2) -0.008(2)
C36 0.037(2) 0.040(3) 0.069(3) 0.021(2) 0.018(2) 0.0055(19)
C37 0.055(3) 0.031(2) 0.051(3) -0.009(2) 0.021(2) -0.011(2)
C38 0.048(3) 0.031(2) 0.056(3) 0.010(2) 0.019(2) 0.0070(19)
C39 0.047(3) 0.046(3) 0.039(2) -0.008(2) 0.015(2) -0.009(2)
C41 0.057(3) 0.045(3) 0.031(2) -0.0047(19) -0.003(2) -0.005(2)
C42 0.051(3) 0.044(3) 0.057(3) -0.023(2) 0.023(2) -0.015(2)
C43 0.030(2) 0.046(3) 0.060(3) 0.019(2) 0.016(2) 0.0050(18)
C44 0.102(4) 0.036(3) 0.041(3) 0.002(2) 0.025(3) -0.012(3)
C45 0.053(3) 0.068(3) 0.055(3) -0.037(3) 0.023(2) -0.025(3)
C46 0.054(3) 0.032(2) 0.038(2) -0.0009(18) 0.011(2) -0.0066(19)
C47 0.073(3) 0.042(3) 0.037(2) -0.005(2) 0.004(2) -0.017(2)
C48 0.061(3) 0.045(3) 0.029(2) -0.0023(19) -0.006(2) -0.007(2)
C49 0.060(3) 0.031(2) 0.084(4) 0.009(2) 0.041(3) 0.004(2)
C52 0.074(3) 0.062(3) 0.026(2) 0.002(2) -0.003(2) -0.026(3)
C54 0.044(3) 0.060(3) 0.045(3) -0.020(2) 0.015(2) -0.017(2)
C55 0.041(2) 0.023(2) 0.080(3) -0.003(2) 0.019(2) -0.0004(18)
C57 0.045(3) 0.035(2) 0.060(3) 0.010(2) 0.028(2) 0.0080(19)
C58 0.052(3) 0.041(3) 0.078(4) -0.004(2) 0.043(3) -0.004(2)
C60 0.032(2) 0.033(2) 0.063(3) -0.006(2) 0.016(2) -0.0028(17)
C61 0.053(3) 0.045(3) 0.056(3) -0.011(2) 0.026(2) -0.015(2)
C63 0.049(3) 0.034(2) 0.100(4) 0.003(3) 0.041(3) 0.002(2)
C64 0.099(4) 0.037(3) 0.036(2) -0.003(2) 0.021(3) -0.012(3)
C66 0.044(3) 0.074(4) 0.070(3) -0.034(3) 0.027(3) -0.024(3)
C68 0.085(4) 0.058(3) 0.036(2) -0.004(2) -0.002(2) -0.037(3)
C70 0.054(3) 0.030(2) 0.094(4) 0.003(2) 0.038(3) -0.002(2)
C71 0.040(2) 0.059(3) 0.049(3) -0.014(2) 0.020(2) -0.017(2)
C72 0.071(4) 0.031(3) 0.124(5) 0.023(3) 0.060(4) 0.017(2)
C73 0.075(4) 0.042(3) 0.040(3) 0.004(2) -0.007(2) -0.009(2)
C76 0.123(5) 0.043(3) 0.035(3) -0.008(2) -0.012(3) 0.003(3)
C77 0.090(4) 0.047(3) 0.030(2) 0.002(2) 0.002(2) -0.016(3)
C81 0.062(3) 0.038(3) 0.118(5) 0.017(3) 0.056(4) 0.015(2)
C84 0.120(5) 0.035(3) 0.042(3) 0.006(2) 0.014(3) -0.012(3)
C86 0.115(5) 0.045(3) 0.034(2) -0.008(2) 0.008(3) -0.019(3)
C9 0.095(4) 0.030(2) 0.046(3) 0.012(2) -0.006(3) -0.002(3)
C11 0.105(5) 0.037(3) 0.039(3) 0.001(2) -0.012(3) -0.007(3)
C12 0.153(6) 0.035(3) 0.040(3) 0.006(2) 0.000(3) -0.024(3)
C13 0.165(7) 0.043(3) 0.035(3) 0.003(2) 0.005(3) -0.030(4)
N2AA 0.058(2) 0.0281(18) 0.0346(18) 0.0002(15) 0.0117(17) -0.0004(16)
N4 0.0422(19) 0.0342(19) 0.0311(17) -0.0052(14) 0.0117(15) -0.0030(15)
O4AA 0.0432(17) 0.056(2) 0.0345(16) 0.0000(14) -0.0055(13) -0.0130(15)
C5 0.043(2) 0.049(3) 0.032(2) -0.0098(19) 0.0000(18) 0.000(2)
C7 0.068(3) 0.040(3) 0.042(3) -0.006(2) -0.006(2) -0.004(2)
C8 0.109(5) 0.043(3) 0.037(3) -0.003(2) -0.010(3) 0.005(3)
O3 0.075(3) 0.054(2) 0.055(2) -0.0226(18) 0.0005(18) 0.0043(19)
C4 0.042(2) 0.049(3) 0.034(2) -0.009(2) 0.0035(18) 0.005(2)
O2 0.078(2) 0.062(2) 0.0261(15) -0.0083(15) -0.0046(15) -0.0119(19)
O1AA 0.0361(16) 0.0381(17) 0.072(2) -0.0074(16) 0.0216(16) 0.0050(13)

loop_
_atom_type_symbol
_atom_type_description
_atom_type_scat_dispersion_real
_atom_type_scat_dispersion_imag
_atom_type_scat_source
C C 0.0033 0.0016 'International Tables Vol C Tables 4.2.6.8 and 6.1.1.4'
H H 0.0000 0.0000 'International Tables Vol C Tables 4.2.6.8 and 6.1.1.4'
N N 0.0061 0.0033 'International Tables Vol C Tables 4.2.6.8 and 6.1.1.4'
O O 0.0106 0.0060 'International Tables Vol C Tables 4.2.6.8 and 6.1.1.4'
Zn Zn 0.2839 1.4301 'International Tables Vol C Tables 4.2.6.8 and 6.1.1.4'

loop_
_geom_angle_atom_site_label_1
_geom_angle_atom_site_label_2
_geom_angle_atom_site_label_3
_geom_angle
_geom_angle_site_symmetry_1
_geom_angle_site_symmetry_3
_geom_angle_publ_flag
O1 Zn1 Zn1 75.16(10) . 3_665 ?
O1 Zn1 N2 101.07(13) . . ?
O1 Zn1 O0AA 89.68(14) . . ?
O1 Zn1 O4AA 88.45(14) . 3_665 ?
O1 Zn1 O1AA 158.83(13) . 3_665 ?
N2 Zn1 Zn1 173.25(10) . 3_665 ?
N2 Zn1 O0AA 102.64(13) . . ?
N2 Zn1 O4AA 98.15(13) . 3_665 ?
O0AA Zn1 Zn1 83.08(9) . 3_665 ?
O0AA Zn1 O4AA 159.10(12) . 3_665 ?
O4AA Zn1 Zn1 76.32(10) 3_665 3_665 ?
O1AA Zn1 Zn1 83.72(10) 3_665 3_665 ?
O1AA Zn1 N2 100.10(14) 3_665 . ?
O1AA Zn1 O0AA 86.29(15) 3_665 . ?
O1AA Zn1 O4AA 87.98(14) 3_665 3_665 ?
O3AA Zn2 C21 27.87(13) . . ?
O3AA Zn2 N2AA 113.25(16) . 1_565 ?
O3AA Zn2 N4 95.77(13) . 2_355 ?
N2AA Zn2 C21 103.64(15) 1_565 . ?
N2AA Zn2 N4 104.84(14) 1_565 2_355 ?
N4 Zn2 C21 123.57(14) 2_355 . ?
O2 Zn2 O3AA 130.61(14) 2_454 . ?
O2 Zn2 C21 110.45(15) 2_454 . ?
O2 Zn2 N2AA 98.32(16) 2_454 1_565 ?
O2 Zn2 N4 112.22(16) 2_454 2_355 ?
C30 O1 Zn1 133.7(3) . . ?
C20 N2 Zn1 122.2(3) . . ?
C43 N2 Zn1 120.5(3) . . ?
C43 N2 C20 117.0(3) . . ?
C19 O0AA Zn1 122.4(3) . . ?
C21 O3AA Zn2 106.3(3) . . ?
C18 C10 C15 121.8(4) . . ?
C36 C10 C15 122.9(4) . . ?
C36 C10 C18 115.3(4) . . ?
C26 N0AA C24 121.0(3) . . ?
C26 N0AA C32 119.9(3) . . ?
C32 N0AA C24 119.0(3) . . ?
C28 C1AA H1AA 119.5 . . ?
C28 C1AA C31 121.0(4) . . ?
C31 C1AA H1AA 119.5 . . ?
C49 C15 C10 121.8(4) . . ?
C63 C15 C10 122.0(4) . . ?
C63 C15 C49 116.2(4) . . ?
C28 C17 C30 120.0(4) . . ?
C28 C17 C60 118.7(4) . . ?
C60 C17 C30 121.2(4) . . ?
C10 C18 H18 119.7 . . ?
C20 C18 C10 120.5(4) . . ?
C20 C18 H18 119.7 . . ?
O0AA C19 C25 117.2(4) . . ?
O4AA C19 O0AA 126.1(4) . . ?
O4AA C19 C25 116.7(4) . . ?
N2 C20 C18 123.0(4) . . ?
N2 C20 H20 118.5 . . ?
C18 C20 H20 118.5 . . ?
O3AA C21 Zn2 45.85(19) . . ?
O3AA C21 C22 116.3(4) . . ?
O6 C21 Zn2 78.7(3) . . ?
O6 C21 O3AA 123.3(4) . . ?
O6 C21 C22 120.4(4) . . ?
C22 C21 Zn2 158.2(3) . . ?
C38 C22 C21 121.0(4) . . ?
C38 C22 C81 118.2(4) . . ?
C81 C22 C21 120.7(4) . . ?
C45 C24 N0AA 120.1(4) . . ?
C45 C24 C71 119.1(4) . . ?
C71 C24 N0AA 120.8(4) . . ?
C47 C25 C19 120.5(4) . . ?
C47 C25 C52 118.3(4) . . ?
C52 C25 C19 121.0(4) . . ?
C58 C26 N0AA 121.3(4) . . ?
C58 C26 C70 117.4(4) . . ?
C70 C26 N0AA 121.2(4) . . ?
C64 C27 C46 121.4(4) . . ?
C64 C27 C84 117.4(4) . . ?
C84 C27 C46 121.1(4) . . ?
C1AA C28 C17 121.1(4) . . ?
C1AA C28 H28 119.5 . . ?
C17 C28 H28 119.5 . . ?
C57 C29 C31 121.6(4) . . ?
C57 C29 C72 117.9(4) . . ?
C72 C29 C31 120.5(4) . . ?
O1 C30 C17 117.0(4) . . ?
O1AA C30 O1 125.0(4) . . ?
O1AA C30 C17 118.0(4) . . ?
C1AA C31 C29 120.6(4) . . ?
C55 C31 C1AA 117.3(4) . . ?
C55 C31 C29 122.1(4) . . ?
C44 C32 N0AA 121.6(4) . . ?
C44 C32 C86 117.8(4) . . ?
C86 C32 N0AA 120.6(4) . . ?
C54 C33 C39 121.7(4) . . ?
C66 C33 C39 121.0(4) . . ?
C66 C33 C54 117.4(4) . . ?
C42 C35 H35 117.9 . . ?
N4 C35 H35 117.9 . . ?
N4 C35 C42 124.3(4) . . ?
C10 C36 H36 119.7 . . ?
C43 C36 C10 120.6(4) . . ?
C43 C36 H36 119.7 . . ?
C61 C37 H37 118.1 . . ?
N4 C37 H37 118.1 . . ?
N4 C37 C61 123.8(4) . . ?
C22 C38 H38 119.3 . . ?
C57 C38 C22 121.3(4) . . ?
C57 C38 H38 119.3 . . ?
C42 C39 C33 120.9(4) . . ?
C61 C39 C33 122.5(4) . . ?
C61 C39 C42 116.7(4) . . ?
C73 C41 C48 120.7(4) . . ?
C76 C41 C48 121.4(4) . . ?
C76 C41 C73 117.9(4) . . ?
C35 C42 C39 119.2(4) . . ?
C35 C42 H42 120.4 . . ?
C39 C42 H42 120.4 . . ?
N2 C43 C36 123.6(4) . . ?
N2 C43 H43 118.2 . . ?
C36 C43 H43 118.2 . . ?
C32 C44 H44 119.5 . . ?
C32 C44 C64 121.0(4) . . ?
C64 C44 H44 119.5 . . ?
C24 C45 H45 119.7 . . ?
C24 C45 C66 120.6(4) . . ?
C66 C45 H45 119.7 . . ?
C11 C46 C27 123.9(4) . . ?
C11 C46 C12 115.2(4) . . ?
C12 C46 C27 120.8(4) . . ?
C25 C47 H47 119.4 . . ?
C25 C47 C77 121.2(4) . . ?
C77 C47 H47 119.4 . . ?
C68 C48 C41 121.3(4) . . ?
C68 C48 C77 117.7(4) . . ?
C77 C48 C41 120.9(4) . . ?
C15 C49 H49 119.2 . . ?
C58 C49 C15 121.5(4) . . ?
C58 C49 H49 119.2 . . ?
C25 C52 H52 119.6 . . ?
C68 C52 C25 120.8(4) . . ?
C68 C52 H52 119.6 . . ?
C33 C54 H54 119.3 . . ?
C71 C54 C33 121.5(4) . . ?
C71 C54 H54 119.3 . . ?
C31 C55 H55 119.2 . . ?
C60 C55 C31 121.6(4) . . ?
C60 C55 H55 119.2 . . ?
C29 C57 C38 121.2(4) . . ?
C29 C57 H57 119.4 . . ?
C38 C57 H57 119.4 . . ?
C26 C58 C49 121.3(4) . . ?
C26 C58 H58 119.4 . . ?
C49 C58 H58 119.4 . . ?
C17 C60 H60 119.8 . . ?
C55 C60 C17 120.3(4) . . ?
C55 C60 H60 119.8 . . ?
C37 C61 C39 119.8(4) . . ?
C37 C61 H61 120.1 . . ?
C39 C61 H61 120.1 . . ?
C15 C63 H63 118.9 . . ?
C15 C63 C70 122.2(4) . . ?
C70 C63 H63 118.9 . . ?
C27 C64 C44 121.7(4) . . ?
C27 C64 H64 119.1 . . ?
C44 C64 H64 119.1 . . ?
C33 C66 H66 119.5 . . ?
C45 C66 C33 121.0(4) . . ?
C45 C66 H66 119.5 . . ?
C48 C68 H68 119.3 . . ?
C52 C68 C48 121.3(5) . . ?
C52 C68 H68 119.3 . . ?
C26 C70 H70 119.4 . . ?
C63 C70 C26 121.3(4) . . ?
C63 C70 H70 119.4 . . ?
C24 C71 H71 119.8 . . ?
C54 C71 C24 120.4(4) . . ?
C54 C71 H71 119.8 . . ?
C29 C72 H72 119.7 . . ?
C81 C72 C29 120.5(5) . . ?
C81 C72 H72 119.7 . . ?
C41 C73 H73 119.4 . . ?
C7 C73 C41 121.2(5) . . ?
C7 C73 H73 119.4 . . ?
C41 C76 H76 119.4 . . ?
C41 C76 C8 121.2(5) . . ?
C8 C76 H76 119.4 . . ?
C47 C77 C48 120.5(4) . . ?
C47 C77 H77 119.7 . . ?
C48 C77 H77 119.7 . . ?
C22 C81 H81 119.6 . . ?
C72 C81 C22 120.8(5) . . ?
C72 C81 H81 119.6 . . ?
C27 C84 H84 119.3 . . ?
C86 C84 C27 121.3(5) . . ?
C86 C84 H84 119.3 . . ?
C32 C86 H86 119.6 . . ?
C84 C86 C32 120.7(5) . . ?
C84 C86 H86 119.6 . . ?
C11 C9 H9 118.2 . . ?
N2AA C9 H9 118.2 . . ?
N2AA C9 C11 123.5(4) . . ?
C46 C11 C9 120.9(5) . . ?
C46 C11 H11 119.6 . . ?
C9 C11 H11 119.6 . . ?
C46 C12 H12 119.8 . . ?
C13 C12 C46 120.5(5) . . ?
C13 C12 H12 119.8 . . ?
C12 C13 H13 118.2 . . ?
N2AA C13 C12 123.5(5) . . ?
N2AA C13 H13 118.2 . . ?
C9 N2AA Zn2 125.8(3) . 1_545 ?
C9 N2AA C13 116.4(4) . . ?
C13 N2AA Zn2 117.7(3) . 1_545 ?
C35 N4 Zn2 118.5(3) . 2_345 ?
C37 N4 Zn2 125.2(3) . 2_345 ?
C37 N4 C35 116.3(4) . . ?
C19 O4AA Zn1 131.0(3) . 3_665 ?
C7 C5 C8 119.2(4) . . ?
C7 C5 C4 119.2(4) . . ?
C8 C5 C4 121.6(4) . . ?
C73 C7 H7 119.8 . . ?
C5 C7 C73 120.4(5) . . ?
C5 C7 H7 119.8 . . ?
C76 C8 C5 120.0(5) . . ?
C76 C8 H8 120.0 . . ?
C5 C8 H8 120.0 . . ?
O3 C4 C5 120.4(4) . . ?
O3 C4 O2 124.1(4) . . ?
O2 C4 C5 115.6(4) . . ?
C4 O2 Zn2 112.0(3) . 2_444 ?
C30 O1AA Zn1 122.2(3) . 3_665 ?

loop_
_geom_bond_atom_site_label_1
_geom_bond_atom_site_label_2
_geom_bond_distance
_geom_bond_site_symmetry_2
_geom_bond_publ_flag
Zn1 Zn1 2.9288(14) 3_665 ?
Zn1 O1 1.993(3) . ?
Zn1 N2 2.004(3) . ?
Zn1 O0AA 2.050(3) . ?
Zn1 O4AA 2.051(3) 3_665 ?
Zn1 O1AA 1.996(3) 3_665 ?
Zn2 O3AA 1.933(3) . ?
Zn2 C21 2.586(4) . ?
Zn2 N2AA 2.025(4) 1_565 ?
Zn2 N4 2.052(3) 2_355 ?
Zn2 O2 1.913(3) 2_454 ?
O1 C30 1.245(5) . ?
N2 C20 1.328(5) . ?
N2 C43 1.316(5) . ?
O0AA C19 1.236(5) . ?
O3AA C21 1.259(5) . ?
O6 C21 1.207(5) . ?
C10 C15 1.453(5) . ?
C10 C18 1.389(6) . ?
C10 C36 1.378(6) . ?
N0AA C24 1.415(5) . ?
N0AA C26 1.390(5) . ?
N0AA C32 1.411(5) . ?
C1AA H1AA 0.9300 . ?
C1AA C28 1.356(5) . ?
C1AA C31 1.389(6) . ?
C15 C49 1.384(6) . ?
C15 C63 1.357(6) . ?
C17 C28 1.366(6) . ?
C17 C30 1.473(5) . ?
C17 C60 1.377(6) . ?
C18 H18 0.9300 . ?
C18 C20 1.355(6) . ?
C19 C25 1.487(5) . ?
C19 O4AA 1.233(5) . ?
C20 H20 0.9300 . ?
C21 C22 1.491(6) . ?
C22 C38 1.363(6) . ?
C22 C81 1.366(7) . ?
C24 C45 1.359(6) . ?
C24 C71 1.369(6) . ?
C25 C47 1.363(6) . ?
C25 C52 1.368(6) . ?
C26 C58 1.360(6) . ?
C26 C70 1.364(6) . ?
C27 C46 1.469(6) . ?
C27 C64 1.349(6) . ?
C27 C84 1.363(7) . ?
C28 H28 0.9300 . ?
C29 C31 1.467(6) . ?
C29 C57 1.358(6) . ?
C29 C72 1.386(6) . ?
C30 O1AA 1.237(5) . ?
C31 C55 1.377(6) . ?
C32 C44 1.353(6) . ?
C32 C86 1.366(7) . ?
C33 C39 1.471(6) . ?
C33 C54 1.381(6) . ?
C33 C66 1.376(6) . ?
C35 H35 0.9300 . ?
C35 C42 1.351(6) . ?
C35 N4 1.324(6) . ?
C36 H36 0.9300 . ?
C36 C43 1.354(6) . ?
C37 H37 0.9300 . ?
C37 C61 1.359(6) . ?
C37 N4 1.319(5) . ?
C38 H38 0.9300 . ?
C38 C57 1.358(6) . ?
C39 C42 1.387(6) . ?
C39 C61 1.373(6) . ?
C41 C48 1.480(6) . ?
C41 C73 1.371(7) . ?
C41 C76 1.366(7) . ?
C42 H42 0.9300 . ?
C43 H43 0.9300 . ?
C44 H44 0.9300 . ?
C44 C64 1.362(7) . ?
C45 H45 0.9300 . ?
C45 C66 1.367(6) . ?
C46 C11 1.360(7) . ?
C46 C12 1.369(7) . ?
C47 H47 0.9300 . ?
C47 C77 1.364(6) . ?
C48 C68 1.371(7) . ?
C48 C77 1.382(7) . ?
C49 H49 0.9300 . ?
C49 C58 1.364(6) . ?
C52 H52 0.9300 . ?
C52 C68 1.359(6) . ?
C54 H54 0.9300 . ?
C54 C71 1.355(6) . ?
C55 H55 0.9300 . ?
C55 C60 1.362(6) . ?
C57 H57 0.9300 . ?
C58 H58 0.9300 . ?
C60 H60 0.9300 . ?
C61 H61 0.9300 . ?
C63 H63 0.9300 . ?
C63 C70 1.361(6) . ?
C64 H64 0.9300 . ?
C66 H66 0.9300 . ?
C68 H68 0.9300 . ?
C70 H70 0.9300 . ?
C71 H71 0.9300 . ?
C72 H72 0.9300 . ?
C72 C81 1.365(7) . ?
C73 H73 0.9300 . ?
C73 C7 1.368(7) . ?
C76 H76 0.9300 . ?
C76 C8 1.370(7) . ?
C77 H77 0.9300 . ?
C81 H81 0.9300 . ?
C84 H84 0.9300 . ?
C84 C86 1.362(7) . ?
C86 H86 0.9300 . ?
C9 H9 0.9300 . ?
C9 C11 1.372(7) . ?
C9 N2AA 1.291(6) . ?
C11 H11 0.9300 . ?
C12 H12 0.9300 . ?
C12 C13 1.358(7) . ?
C13 H13 0.9300 . ?
C13 N2AA 1.321(6) . ?
N2AA Zn2 2.025(4) 1_545 ?
N4 Zn2 2.052(3) 2_345 ?
O4AA Zn1 2.051(3) 3_665 ?
C5 C7 1.356(7) . ?
C5 C8 1.371(7) . ?
C5 C4 1.492(6) . ?
C7 H7 0.9300 . ?
C8 H8 0.9300 . ?
O3 C4 1.206(6) . ?
C4 O2 1.255(6) . ?
O2 Zn2 1.913(3) 2_444 ?
O1AA Zn1 1.996(3) 3_665 ?

loop_
_geom_torsion_atom_site_label_1
_geom_torsion_atom_site_label_2
_geom_torsion_atom_site_label_3
_geom_torsion_atom_site_label_4
_geom_torsion
_geom_torsion_site_symmetry_1
_geom_torsion_site_symmetry_2
_geom_torsion_site_symmetry_3
_geom_torsion_site_symmetry_4
_geom_torsion_publ_flag
Zn1 O1 C30 C17 176.5(3) . . . . ?
Zn1 O1 C30 O1AA -3.4(7) . . . . ?
Zn1 N2 C20 C18 172.6(3) . . . . ?
Zn1 N2 C43 C36 -173.4(4) . . . . ?
Zn1 O0AA C19 C25 171.3(3) . . . . ?
Zn1 O0AA C19 O4AA -8.1(6) . . . . ?
Zn2 O3AA C21 O6 14.9(5) . . . . ?
Zn2 O3AA C21 C22 -164.4(3) . . . . ?
Zn2 C21 C22 C38 153.6(6) . . . . ?
Zn2 C21 C22 C81 -29.1(11) . . . . ?
O1 C30 O1AA Zn1 5.4(6) . . . 3_665 ?
O0AA C19 C25 C47 168.7(4) . . . . ?
O0AA C19 C25 C52 -14.9(7) . . . . ?
O0AA C19 O4AA Zn1 14.9(7) . . . 3_665 ?
O3AA C21 C22 C38 -175.2(4) . . . . ?
O3AA C21 C22 C81 2.1(7) . . . . ?
O6 C21 C22 C38 5.4(7) . . . . ?
O6 C21 C22 C81 -177.3(5) . . . . ?
C10 C15 C49 C58 -179.9(5) . . . . ?
C10 C15 C63 C70 179.5(5) . . . . ?
C10 C18 C20 N2 0.9(7) . . . . ?
C10 C36 C43 N2 0.6(8) . . . . ?
N0AA C24 C45 C66 -178.6(5) . . . . ?
N0AA C24 C71 C54 176.7(5) . . . . ?
N0AA C26 C58 C49 -179.1(5) . . . . ?
N0AA C26 C70 C63 178.7(5) . . . . ?
N0AA C32 C44 C64 -179.0(5) . . . . ?
N0AA C32 C86 C84 177.7(6) . . . . ?
C1AA C31 C55 C60 1.5(7) . . . . ?
C15 C10 C18 C20 -177.9(4) . . . . ?
C15 C10 C36 C43 177.2(5) . . . . ?
C15 C49 C58 C26 1.0(9) . . . . ?
C15 C63 C70 C26 -0.1(10) . . . . ?
C17 C30 O1AA Zn1 -174.6(3) . . . 3_665 ?
C18 C10 C15 C49 -16.1(7) . . . . ?
C18 C10 C15 C63 162.6(5) . . . . ?
C18 C10 C36 C43 -0.9(7) . . . . ?
C19 C25 C47 C77 178.0(5) . . . . ?
C19 C25 C52 C68 -175.7(5) . . . . ?
C20 N2 C43 C36 0.5(7) . . . . ?
C21 C22 C38 C57 178.2(5) . . . . ?
C21 C22 C81 C72 -177.1(6) . . . . ?
C22 C38 C57 C29 0.0(8) . . . . ?
C24 N0AA C26 C58 -27.2(7) . . . . ?
C24 N0AA C26 C70 156.8(5) . . . . ?
C24 N0AA C32 C44 131.1(5) . . . . ?
C24 N0AA C32 C86 -48.3(7) . . . . ?
C24 C45 C66 C33 1.8(10) . . . . ?
C25 C19 O4AA Zn1 -164.4(3) . . . 3_665 ?
C25 C47 C77 C48 -2.0(9) . . . . ?
C25 C52 C68 C48 -2.6(10) . . . . ?
C26 N0AA C24 C45 135.8(5) . . . . ?
C26 N0AA C24 C71 -43.9(7) . . . . ?
C26 N0AA C32 C44 -45.1(7) . . . . ?
C26 N0AA C32 C86 135.4(5) . . . . ?
C27 C46 C11 C9 174.7(5) . . . . ?
C27 C46 C12 C13 -175.2(6) . . . . ?
C27 C84 C86 C32 2.0(10) . . . . ?
C28 C1AA C31 C29 179.9(4) . . . . ?
C28 C1AA C31 C55 1.0(7) . . . . ?
C28 C17 C30 O1 -8.2(6) . . . . ?
C28 C17 C30 O1AA 171.7(4) . . . . ?
C28 C17 C60 C55 0.0(7) . . . . ?
C29 C31 C55 C60 -177.4(5) . . . . ?
C29 C72 C81 C22 -2.1(11) . . . . ?
C30 C17 C28 C1AA -173.9(4) . . . . ?
C30 C17 C60 C55 176.3(4) . . . . ?
C31 C1AA C28 C17 -3.0(7) . . . . ?
C31 C29 C57 C38 -178.2(5) . . . . ?
C31 C29 C72 C81 179.3(6) . . . . ?
C31 C55 C60 C17 -2.0(8) . . . . ?
C32 N0AA C24 C45 -40.4(7) . . . . ?
C32 N0AA C24 C71 139.9(5) . . . . ?
C32 N0AA C26 C58 149.0(5) . . . . ?
C32 N0AA C26 C70 -27.1(7) . . . . ?
C32 C44 C64 C27 0.6(10) . . . . ?
C33 C39 C42 C35 -179.8(5) . . . . ?
C33 C39 C61 C37 178.8(5) . . . . ?
C33 C54 C71 C24 1.9(8) . . . . ?
C36 C10 C15 C49 166.0(5) . . . . ?
C36 C10 C15 C63 -15.4(7) . . . . ?
C36 C10 C18 C20 0.2(7) . . . . ?
C38 C22 C81 C72 0.3(9) . . . . ?
C39 C33 C54 C71 -178.4(5) . . . . ?
C39 C33 C66 C45 176.5(5) . . . . ?
C41 C48 C68 C52 179.1(5) . . . . ?
C41 C48 C77 C47 -176.8(5) . . . . ?
C41 C73 C7 C5 -0.7(9) . . . . ?
C41 C76 C8 C5 0.1(10) . . . . ?
C42 C35 N4 Zn2 180.0(4) . . . 2_345 ?
C42 C35 N4 C37 -1.1(7) . . . . ?
C42 C39 C61 C37 -1.4(8) . . . . ?
C43 N2 C20 C18 -1.2(7) . . . . ?
C44 C32 C86 C84 -1.8(9) . . . . ?
C45 C24 C71 C54 -2.9(8) . . . . ?
C46 C27 C64 C44 175.3(5) . . . . ?
C46 C27 C84 C86 -176.6(6) . . . . ?
C46 C12 C13 N2AA -0.3(12) . . . . ?
C47 C25 C52 C68 0.7(8) . . . . ?
C48 C41 C73 C7 -177.7(5) . . . . ?
C48 C41 C76 C8 178.0(6) . . . . ?
C49 C15 C63 C70 -1.8(9) . . . . ?
C52 C25 C47 C77 1.5(8) . . . . ?
C54 C33 C39 C42 -148.2(5) . . . . ?
C54 C33 C39 C61 31.6(8) . . . . ?
C54 C33 C66 C45 -2.8(9) . . . . ?
C57 C29 C31 C1AA -162.5(5) . . . . ?
C57 C29 C31 C55 16.4(7) . . . . ?
C57 C29 C72 C81 2.8(9) . . . . ?
C58 C26 C70 C63 2.5(9) . . . . ?
C60 C17 C28 C1AA 2.4(7) . . . . ?
C60 C17 C30 O1 175.6(4) . . . . ?
C60 C17 C30 O1AA -4.5(6) . . . . ?
C61 C37 N4 Zn2 178.9(4) . . . 2_345 ?
C61 C37 N4 C35 0.0(7) . . . . ?
C61 C39 C42 C35 0.4(8) . . . . ?
C63 C15 C49 C58 1.4(8) . . . . ?
C64 C27 C46 C11 166.4(6) . . . . ?
C64 C27 C46 C12 -17.4(8) . . . . ?
C64 C27 C84 C86 -1.0(9) . . . . ?
C66 C33 C39 C42 32.5(8) . . . . ?
C66 C33 C39 C61 -147.7(6) . . . . ?
C66 C33 C54 C71 1.0(8) . . . . ?
C68 C48 C77 C47 0.2(9) . . . . ?
C70 C26 C58 C49 -2.9(8) . . . . ?
C71 C24 C45 C66 1.1(9) . . . . ?
C72 C29 C31 C1AA 21.2(7) . . . . ?
C72 C29 C31 C55 -159.9(5) . . . . ?
C72 C29 C57 C38 -1.8(8) . . . . ?
C73 C41 C48 C68 -35.7(8) . . . . ?
C73 C41 C48 C77 141.2(6) . . . . ?
C73 C41 C76 C8 -0.5(10) . . . . ?
C76 C41 C48 C68 145.8(6) . . . . ?
C76 C41 C48 C77 -37.2(8) . . . . ?
C76 C41 C73 C7 0.8(9) . . . . ?
C77 C48 C68 C52 2.0(9) . . . . ?
C81 C22 C38 C57 0.7(8) . . . . ?
C84 C27 C46 C11 -18.2(8) . . . . ?
C84 C27 C46 C12 158.0(6) . . . . ?
C84 C27 C64 C44 -0.3(9) . . . . ?
C86 C32 C44 C64 0.5(9) . . . . ?
C11 C46 C12 C13 1.3(10) . . . . ?
C11 C9 N2AA Zn2 179.0(5) . . . 1_545 ?
C11 C9 N2AA C13 -0.1(9) . . . . ?
C12 C46 C11 C9 -1.7(9) . . . . ?
C12 C13 N2AA Zn2 -179.5(6) . . . 1_545 ?
C12 C13 N2AA C9 -0.3(11) . . . . ?
N2AA C9 C11 C46 1.2(10) . . . . ?
N4 C35 C42 C39 0.9(8) . . . . ?
N4 C37 C61 C39 1.2(8) . . . . ?
O4AA C19 C25 C47 -11.9(6) . . . . ?
O4AA C19 C25 C52 164.5(5) . . . . ?
C5 C4 O2 Zn2 -171.2(3) . . . 2_444 ?
C7 C5 C8 C76 0.1(9) . . . . ?
C7 C5 C4 O3 14.9(7) . . . . ?
C7 C5 C4 O2 -165.4(5) . . . . ?
C8 C5 C7 C73 0.2(8) . . . . ?
C8 C5 C4 O3 -164.6(5) . . . . ?
C8 C5 C4 O2 15.1(7) . . . . ?
O3 C4 O2 Zn2 8.5(6) . . . 2_444 ?
C4 C5 C7 C73 -179.3(5) . . . . ?
C4 C5 C8 C76 179.6(5) . . . . ?
